data_4081472
loop_
_publ_author_name
'Osichow, Anna'
'G\"ottker-Schnetmann, Inigo'
'Mecking, Stefan'

_publ_section_title
;
 Role of Electron-Withdrawing Remote Substituents in Neutral Nickel(II)
 Polymerization Catalysts
;
_journal_issue 18
_journal_name_full Organometallics
_journal_page_first 5239
_journal_paper_doi 10.1021/om400757f
_journal_volume 32
_journal_year 2013
_chemical_formula_moiety 'C49 H42 I2 N5 Ni O9 P'
_chemical_formula_sum 'C49 H42 I2 N5 Ni O9 P'
_chemical_formula_weight 1188.36
_space_group_IT_number 14
_symmetry_cell_setting monoclinic
_symmetry_Int_Tables_number 14
_symmetry_space_group_name_Hall '-P 2ybc'
_symmetry_space_group_name_H-M 'P 1 21/c 1'
_atom_sites_solution_hydrogens geom
_atom_sites_solution_primary heavy
_atom_sites_solution_secondary difmap
_audit_creation_method SHELXL-97
_cell_angle_alpha 90.00
_cell_angle_beta 92.009(7)
_cell_angle_gamma 90.00
_cell_formula_units_Z 4
_cell_length_a 16.6028(13)
_cell_length_b 10.0027(7)
_cell_length_c 29.372(3)
_cell_measurement_reflns_used 24424
_cell_measurement_temperature 100(2)
_cell_measurement_theta_max 25.40
_cell_measurement_theta_min 1.39
_cell_volume 4874.9(7)
_computing_cell_refinement 'STOE X-AREA'
_computing_data_collection 'STOE X-AREA'
_computing_data_reduction 'STOE X-RED'
_computing_structure_refinement 'SHELXL-97 (Sheldrick, 1997)'
_computing_structure_solution 'SHELXS-97 (Sheldrick, 1990)'
_diffrn_ambient_temperature 100(2)
_diffrn_detector_area_resol_mean 6.67
_diffrn_measured_fraction_theta_full 0.984
_diffrn_measured_fraction_theta_max 0.984
_diffrn_measurement_device_type 'STOE IPDS 2T'
_diffrn_measurement_method 'rotation method'
_diffrn_radiation_monochromator graphite
_diffrn_radiation_type MoK\a
_diffrn_radiation_wavelength 0.71073
_diffrn_reflns_av_R_equivalents 0.1561
_diffrn_reflns_av_sigmaI/netI 0.0837
_diffrn_reflns_limit_h_max 19
_diffrn_reflns_limit_h_min -19
_diffrn_reflns_limit_k_max 12
_diffrn_reflns_limit_k_min -12
_diffrn_reflns_limit_l_max 35
_diffrn_reflns_limit_l_min -35
_diffrn_reflns_number 59262
_diffrn_reflns_theta_full 25.49
_diffrn_reflns_theta_max 25.49
_diffrn_reflns_theta_min 1.23
_diffrn_source 'fine-focus sealed tube'
_exptl_absorpt_coefficient_mu 1.758
_exptl_absorpt_correction_T_max 0.8128
_exptl_absorpt_correction_T_min 0.6411
_exptl_absorpt_correction_type integration
_exptl_absorpt_process_details 'STOE X-RED32'
_exptl_crystal_colour red
_exptl_crystal_density_diffrn 1.619
_exptl_crystal_density_method 'not measured'
_exptl_crystal_description needle
_exptl_crystal_F_000 2368
_exptl_crystal_size_max 0.450
_exptl_crystal_size_mid 0.193
_exptl_crystal_size_min 0.050
_refine_diff_density_max 1.607
_refine_diff_density_min -1.439
_refine_diff_density_rms 0.240
_refine_ls_extinction_method none
_refine_ls_goodness_of_fit_ref 0.990
_refine_ls_hydrogen_treatment constr
_refine_ls_matrix_type full
_refine_ls_number_parameters 607
_refine_ls_number_reflns 8911
_refine_ls_number_restraints 0
_refine_ls_restrained_S_all 0.990
_refine_ls_R_factor_all 0.1050
_refine_ls_R_factor_gt 0.0620
_refine_ls_shift/su_max 0.001
_refine_ls_shift/su_mean 0.000
_refine_ls_structure_factor_coef Fsqd
_refine_ls_weighting_details 'calc w=1/[\s^2^(Fo^2^)+(0.0770P)^2^+0.0000P] where P=(Fo^2^+2Fc^2^)/3'
_refine_ls_weighting_scheme calc
_refine_ls_wR_factor_gt 0.1325
_refine_ls_wR_factor_ref 0.1529
_reflns_number_gt 5673
_reflns_number_total 8911
_reflns_threshold_expression >2sigma(I)
_cod_data_source_file om400757f_si_001.cif
_cod_data_source_block f:\x_ray\gs13_013
_cod_original_sg_symbol_H-M 'P 21/c'
_cod_database_code 4081472

loop_
_symmetry_equiv_pos_as_xyz
'x, y, z'
'-x, y+1/2, -z+1/2'
'-x, -y, -z'
'x, -y-1/2, z-1/2'

loop_
_atom_site_label
_atom_site_type_symbol
_atom_site_fract_x
_atom_site_fract_y
_atom_site_fract_z
_atom_site_U_iso_or_equiv
_atom_site_adp_type
_atom_site_occupancy
_atom_site_symmetry_multiplicity
_atom_site_calc_flag
_atom_site_refinement_flags
C1 C 0.6686(5) 0.7122(6) 0.9058(2) 0.0498(17) Uani 1 1 d .
C2 C 0.6245(5) 0.5923(6) 0.9143(3) 0.0514(18) Uani 1 1 d .
C3 C 0.6121(5) 0.5470(7) 0.9572(2) 0.0545(19) Uani 1 1 d .
H3A H 0.5820 0.4675 0.9614 0.065 Uiso 1 1 calc R
C4 C 0.6436(5) 0.6171(6) 0.9954(2) 0.0522(18) Uani 1 1 d .
C5 C 0.6861(5) 0.7344(6) 0.9893(3) 0.0532(18) Uani 1 1 d .
H5A H 0.7080 0.7818 1.0149 0.064 Uiso 1 1 calc R
C6 C 0.6969(5) 0.7830(6) 0.9452(2) 0.0506(18) Uani 1 1 d .
C7 C 0.7382(5) 0.9100(7) 0.9413(3) 0.0516(17) Uani 1 1 d .
H7A H 0.7587 0.9481 0.9690 0.062 Uiso 1 1 calc R
C8 C 0.7919(5) 1.1044(6) 0.9119(2) 0.0508(18) Uani 1 1 d .
C9 C 0.8674(5) 1.1257(7) 0.8961(3) 0.0562(19) Uani 1 1 d .
C10 C 0.9052(5) 1.2505(7) 0.9028(3) 0.063(2) Uani 1 1 d .
H10A H 0.9565 1.2673 0.8906 0.075 Uiso 1 1 calc R
C11 C 0.8669(6) 1.3484(7) 0.9273(3) 0.068(2) Uani 1 1 d .
H11A H 0.8932 1.4314 0.9330 0.082 Uiso 1 1 calc R
C12 C 0.7929(5) 1.3278(7) 0.9432(3) 0.062(2) Uani 1 1 d .
H12A H 0.7674 1.3970 0.9596 0.074 Uiso 1 1 calc R
C13 C 0.7524(5) 1.2049(7) 0.9361(3) 0.0547(19) Uani 1 1 d .
C14 C 0.9118(5) 1.0183(7) 0.8715(3) 0.061(2) Uani 1 1 d .
C15 C 0.9439(5) 1.0390(7) 0.8293(3) 0.061(2) Uani 1 1 d .
H15A H 0.9428 1.1255 0.8159 0.073 Uiso 1 1 calc R
C16 C 0.9777(5) 0.9332(8) 0.8068(3) 0.065(2) Uani 1 1 d .
C17 C 0.9849(5) 0.8065(8) 0.8254(3) 0.066(2) Uani 1 1 d .
H17A H 1.0080 0.7343 0.8093 0.079 Uiso 1 1 calc R
C18 C 0.9569(5) 0.7917(7) 0.8682(3) 0.060(2) Uani 1 1 d .
C19 C 0.9197(5) 0.8920(7) 0.8918(3) 0.062(2) Uani 1 1 d .
H19A H 0.8997 0.8758 0.9213 0.074 Uiso 1 1 calc R
C20 C 0.6706(5) 1.1870(6) 0.9537(3) 0.056(2) Uani 1 1 d .
C21 C 0.6046(5) 1.1635(6) 0.9256(3) 0.0521(18) Uani 1 1 d .
H21A H 0.6111 1.1557 0.8937 0.063 Uiso 1 1 calc R
C22 C 0.5287(5) 1.1508(6) 0.9428(3) 0.0526(18) Uani 1 1 d .
C23 C 0.5164(5) 1.1575(6) 0.9897(3) 0.0544(19) Uani 1 1 d .
H23A H 0.4644 1.1478 1.0018 0.065 Uiso 1 1 calc R
C24 C 0.5840(5) 1.1790(6) 1.0176(3) 0.055(2) Uani 1 1 d .
C25 C 0.6600(5) 1.1954(6) 1.0005(3) 0.057(2) Uani 1 1 d .
H25A H 0.7049 1.2124 1.0207 0.068 Uiso 1 1 calc R
C26 C 0.7389(5) 0.6663(7) 0.7630(3) 0.0561(19) Uani 1 1 d .
C27 C 0.7369(5) 0.6184(8) 0.7183(3) 0.065(2) Uani 1 1 d .
H27A H 0.7158 0.6723 0.6941 0.078 Uiso 1 1 calc R
C28 C 0.7663(5) 0.4905(8) 0.7095(3) 0.072(2) Uani 1 1 d .
H28A H 0.7652 0.4583 0.6791 0.087 Uiso 1 1 calc R
C29 C 0.7966(5) 0.4106(8) 0.7438(4) 0.074(2) Uani 1 1 d .
H29A H 0.8146 0.3227 0.7373 0.088 Uiso 1 1 calc R
C30 C 0.8009(5) 0.4582(8) 0.7876(3) 0.070(2) Uani 1 1 d .
H30A H 0.8238 0.4045 0.8114 0.084 Uiso 1 1 calc R
C31 C 0.7715(5) 0.5861(8) 0.7973(3) 0.062(2) Uani 1 1 d .
H31A H 0.7740 0.6180 0.8278 0.074 Uiso 1 1 calc R
C32 C 0.5873(5) 0.8164(7) 0.7680(3) 0.0561(19) Uani 1 1 d .
C33 C 0.5502(6) 0.7482(7) 0.7313(3) 0.060(2) Uani 1 1 d .
H33A H 0.5825 0.7030 0.7102 0.071 Uiso 1 1 calc R
C34 C 0.4682(6) 0.7457(7) 0.7255(3) 0.061(2) Uani 1 1 d .
H34A H 0.4443 0.6991 0.7003 0.073 Uiso 1 1 calc R
C35 C 0.4191(5) 0.8107(7) 0.7561(3) 0.060(2) Uani 1 1 d .
H35A H 0.3621 0.8109 0.7515 0.072 Uiso 1 1 calc R
C36 C 0.4548(6) 0.8747(7) 0.7931(3) 0.062(2) Uani 1 1 d .
H36A H 0.4223 0.9169 0.8148 0.074 Uiso 1 1 calc R
C37 C 0.5373(6) 0.8776(7) 0.7986(3) 0.061(2) Uani 1 1 d .
H37A H 0.5608 0.9230 0.8242 0.073 Uiso 1 1 calc R
C38 C 0.7266(5) 0.9288(7) 0.7268(3) 0.057(2) Uani 1 1 d .
C39 C 0.8068(6) 0.9261(8) 0.7144(3) 0.067(2) Uani 1 1 d .
H39A H 0.8434 0.8669 0.7297 0.080 Uiso 1 1 calc R
C40 C 0.8344(7) 1.0080(10) 0.6803(3) 0.087(3) Uani 1 1 d .
H40A H 0.8888 1.0036 0.6716 0.104 Uiso 1 1 calc R
C41 C 0.7805(8) 1.0969(9) 0.6590(3) 0.088(3) Uani 1 1 d .
H41A H 0.7991 1.1556 0.6362 0.106 Uiso 1 1 calc R
C43 C 0.6742(6) 1.0163(7) 0.7042(3) 0.070(2) Uani 1 1 d .
H43A H 0.6191 1.0186 0.7119 0.084 Uiso 1 1 calc R
C42 C 0.7013(7) 1.1010(8) 0.6704(3) 0.074(3) Uani 1 1 d .
H42A H 0.6651 1.1612 0.6553 0.088 Uiso 1 1 calc R
C44 C 0.7341(5) 1.0898(7) 0.8153(3) 0.059(2) Uani 1 1 d .
H44A H 0.7878 1.0956 0.8026 0.071 Uiso 1 1 calc R
H44B H 0.7283 1.1601 0.8382 0.071 Uiso 1 1 calc R
H44C H 0.6930 1.1015 0.7909 0.071 Uiso 1 1 calc R
C45 C 0.8807(9) 0.6020(15) 1.0470(5) 0.128(5) Uani 1 1 d .
H45C H 0.9385 0.5983 1.0412 0.154 Uiso 1 1 calc R
H45B H 0.8500 0.6056 1.0179 0.154 Uiso 1 1 calc R
H45A H 0.8652 0.5221 1.0639 0.154 Uiso 1 1 calc R
C46 C 0.8625(9) 0.7296(17) 1.0756(5) 0.143(6) Uani 1 1 d .
H46A H 0.8041 0.7339 1.0814 0.172 Uiso 1 1 calc R
H46B H 0.8921 0.7248 1.1054 0.172 Uiso 1 1 calc R
C47 C 0.8879(8) 0.8560(15) 1.0500(5) 0.123(5) Uani 1 1 d .
H47A H 0.9473 0.8541 1.0480 0.148 Uiso 1 1 calc R
H47B H 0.8649 0.8503 1.0186 0.148 Uiso 1 1 calc R
C48 C 0.8651(10) 0.9893(18) 1.0691(6) 0.150(6) Uani 1 1 d .
H48A H 0.8888 0.9952 1.1004 0.180 Uiso 1 1 calc R
H48B H 0.8058 0.9902 1.0717 0.180 Uiso 1 1 calc R
C49 C 0.8885(9) 1.1156(16) 1.0439(5) 0.166(8) Uani 1 1 d .
H49A H 0.8594 1.1190 1.0143 0.199 Uiso 1 1 calc R
H49B H 0.9466 1.1151 1.0392 0.199 Uiso 1 1 calc R
H49C H 0.8745 1.1942 1.0619 0.199 Uiso 1 1 calc R
N1 N 0.7507(4) 0.9786(5) 0.9042(2) 0.0520(15) Uani 1 1 d .
N2 N 1.0069(5) 0.9560(7) 0.7603(3) 0.076(2) Uani 1 1 d .
N3 N 0.9658(5) 0.6595(6) 0.8911(3) 0.0688(19) Uani 1 1 d .
N4 N 0.4595(4) 1.1259(5) 0.9122(2) 0.0559(16) Uani 1 1 d .
N5 N 0.5743(6) 1.1794(6) 1.0674(2) 0.0616(18) Uani 1 1 d .
O1 O 0.6804(3) 0.7506(4) 0.86474(17) 0.0559(13) Uani 1 1 d .
O2 O 1.0166(5) 1.0703(7) 0.7483(3) 0.104(2) Uani 1 1 d .
O3 O 1.0166(4) 0.8585(7) 0.7359(2) 0.0845(18) Uani 1 1 d .
O4 O 0.9487(4) 0.6526(5) 0.9315(2) 0.0837(19) Uani 1 1 d .
O5 O 0.9906(4) 0.5655(5) 0.8692(2) 0.0817(19) Uani 1 1 d .
O6 O 0.4676(3) 1.1343(5) 0.87059(18) 0.0603(13) Uani 1 1 d .
O7 O 0.3935(4) 1.1002(5) 0.92915(19) 0.0605(13) Uani 1 1 d .
O8 O 0.6351(4) 1.1951(5) 1.0913(2) 0.0686(15) Uani 1 1 d .
O9 O 0.5062(4) 1.1632(5) 1.0810(2) 0.0679(15) Uani 1 1 d .
P1 P 0.69577(13) 0.83191(17) 0.77561(7) 0.0539(5) Uani 1 1 d .
Ni1 Ni 0.72098(6) 0.91575(8) 0.84364(3) 0.0518(3) Uani 1 1 d .
I1 I 0.57636(4) 0.48891(4) 0.857199(17) 0.06019(17) Uani 1 1 d .
I2 I 0.62734(4) 0.54324(4) 1.061177(17) 0.06121(18) Uani 1 1 d .

loop_
_atom_site_aniso_label
_atom_site_aniso_U_11
_atom_site_aniso_U_22
_atom_site_aniso_U_33
_atom_site_aniso_U_23
_atom_site_aniso_U_13
_atom_site_aniso_U_12
C1 0.058(5) 0.040(3) 0.052(4) 0.001(3) 0.003(4) 0.007(3)
C2 0.066(5) 0.028(3) 0.060(4) -0.002(3) 0.008(4) -0.001(3)
C3 0.076(6) 0.034(3) 0.054(4) 0.001(3) 0.009(4) 0.001(3)
C4 0.072(5) 0.037(3) 0.048(4) 0.012(3) 0.008(4) 0.005(3)
C5 0.063(5) 0.039(3) 0.058(5) 0.001(3) 0.008(4) 0.003(3)
C6 0.060(5) 0.036(3) 0.056(4) -0.001(3) 0.001(4) 0.006(3)
C7 0.059(5) 0.042(4) 0.054(4) -0.001(3) 0.006(4) 0.003(3)
C8 0.063(5) 0.039(3) 0.050(4) 0.002(3) -0.001(4) -0.009(3)
C9 0.071(6) 0.040(4) 0.058(5) 0.004(3) 0.006(4) -0.005(3)
C10 0.059(5) 0.054(4) 0.075(5) 0.005(4) 0.007(4) -0.010(4)
C11 0.070(6) 0.043(4) 0.091(6) -0.005(4) -0.002(5) -0.008(4)
C12 0.072(6) 0.035(3) 0.078(6) 0.000(3) 0.003(5) -0.005(3)
C13 0.070(6) 0.039(4) 0.055(4) 0.004(3) 0.002(4) -0.001(3)
C14 0.061(5) 0.050(4) 0.071(5) 0.004(4) 0.000(4) -0.003(3)
C15 0.063(5) 0.046(4) 0.073(5) 0.007(4) 0.010(4) -0.002(3)
C16 0.065(6) 0.068(5) 0.061(5) 0.006(4) 0.011(4) -0.002(4)
C17 0.077(6) 0.048(4) 0.072(6) 0.001(4) 0.009(5) 0.003(4)
C18 0.063(6) 0.047(4) 0.072(5) 0.011(4) 0.009(4) -0.004(3)
C19 0.075(6) 0.045(4) 0.066(5) 0.001(3) 0.012(4) -0.003(4)
C20 0.079(6) 0.027(3) 0.061(5) 0.001(3) 0.011(4) -0.002(3)
C21 0.067(6) 0.033(3) 0.057(4) 0.002(3) 0.003(4) -0.001(3)
C22 0.061(5) 0.037(3) 0.061(5) 0.001(3) 0.001(4) 0.000(3)
C23 0.068(6) 0.034(3) 0.062(5) 0.005(3) 0.008(4) 0.004(3)
C24 0.082(6) 0.027(3) 0.057(5) 0.001(3) 0.003(4) 0.007(3)
C25 0.077(6) 0.027(3) 0.067(5) 0.002(3) 0.001(4) 0.002(3)
C26 0.063(5) 0.045(4) 0.061(5) 0.001(3) 0.009(4) -0.006(3)
C27 0.072(6) 0.054(4) 0.069(5) -0.005(4) 0.007(4) 0.002(4)
C28 0.067(6) 0.063(5) 0.088(6) -0.023(5) 0.013(5) -0.004(4)
C29 0.071(6) 0.044(4) 0.106(8) -0.006(5) 0.005(5) 0.005(4)
C30 0.067(6) 0.051(4) 0.092(7) 0.005(4) 0.007(5) 0.009(4)
C31 0.060(5) 0.055(4) 0.071(5) 0.000(4) 0.005(4) 0.000(4)
C32 0.079(6) 0.036(3) 0.053(4) 0.005(3) 0.008(4) 0.001(3)
C33 0.074(6) 0.048(4) 0.057(5) -0.004(3) 0.004(4) 0.002(4)
C34 0.080(7) 0.042(4) 0.059(5) 0.003(3) -0.002(4) 0.000(4)
C35 0.069(6) 0.046(4) 0.065(5) 0.004(3) -0.001(4) 0.001(4)
C36 0.072(6) 0.054(4) 0.059(5) -0.008(4) 0.010(4) 0.005(4)
C37 0.076(6) 0.048(4) 0.058(5) -0.007(3) 0.002(4) -0.001(4)
C38 0.078(6) 0.041(4) 0.052(4) -0.005(3) 0.001(4) -0.007(3)
C39 0.078(7) 0.057(5) 0.066(5) -0.004(4) 0.009(5) -0.013(4)
C40 0.105(8) 0.087(6) 0.069(6) -0.007(5) 0.018(6) -0.039(6)
C41 0.150(11) 0.062(5) 0.055(5) -0.002(4) 0.015(6) -0.035(6)
C43 0.112(8) 0.045(4) 0.053(5) -0.001(3) 0.010(5) -0.005(4)
C42 0.114(8) 0.044(4) 0.062(5) 0.000(4) 0.003(5) -0.001(4)
C44 0.071(6) 0.047(4) 0.059(5) 0.002(3) -0.004(4) 0.002(4)
C45 0.120(11) 0.119(11) 0.144(13) 0.031(10) -0.006(9) 0.005(9)
C46 0.101(11) 0.180(15) 0.147(13) 0.076(12) -0.014(9) -0.030(10)
C47 0.097(9) 0.140(12) 0.129(11) 0.057(9) -0.037(8) -0.025(8)
C48 0.113(12) 0.156(15) 0.177(17) -0.007(12) -0.053(11) -0.025(10)
C49 0.149(14) 0.161(14) 0.180(16) 0.067(12) -0.092(12) -0.051(11)
N1 0.057(4) 0.040(3) 0.060(4) -0.001(3) 0.009(3) 0.002(3)
N2 0.091(6) 0.058(4) 0.078(5) 0.003(4) 0.010(4) 0.011(4)
N3 0.083(5) 0.040(3) 0.084(6) 0.002(3) 0.019(4) 0.002(3)
N4 0.066(5) 0.032(3) 0.069(5) -0.001(3) 0.002(4) 0.000(3)
N5 0.087(6) 0.040(3) 0.058(4) -0.002(3) 0.006(4) 0.004(3)
O1 0.077(4) 0.037(2) 0.054(3) -0.003(2) 0.009(3) -0.008(2)
O2 0.148(7) 0.067(4) 0.099(5) 0.032(4) 0.048(5) 0.027(4)
O3 0.095(5) 0.082(4) 0.078(4) -0.004(3) 0.019(4) -0.008(3)
O4 0.129(6) 0.046(3) 0.078(4) 0.009(3) 0.027(4) -0.004(3)
O5 0.098(5) 0.044(3) 0.105(5) 0.003(3) 0.032(4) 0.015(3)
O6 0.073(4) 0.058(3) 0.050(3) 0.003(2) 0.001(3) -0.004(2)
O7 0.067(4) 0.041(3) 0.074(4) -0.004(2) 0.010(3) 0.000(2)
O8 0.097(5) 0.046(3) 0.063(4) -0.004(2) -0.004(3) -0.003(3)
O9 0.090(5) 0.050(3) 0.065(4) 0.000(2) 0.015(3) 0.015(3)
P1 0.0687(14) 0.0390(9) 0.0542(12) 0.0001(8) 0.0057(10) -0.0022(8)
Ni1 0.0660(7) 0.0360(4) 0.0535(6) 0.0029(4) 0.0032(5) -0.0032(4)
I1 0.0822(4) 0.0414(2) 0.0571(3) -0.0002(2) 0.0035(3) -0.0109(2)
I2 0.0918(4) 0.0377(2) 0.0546(3) 0.0030(2) 0.0093(3) -0.0036(2)

loop_
_atom_type_symbol
_atom_type_description
_atom_type_scat_dispersion_real
_atom_type_scat_dispersion_imag
_atom_type_scat_source
C C 0.0033 0.0016 'International Tables Vol C Tables 4.2.6.8 and 6.1.1.4'
H H 0.0000 0.0000 'International Tables Vol C Tables 4.2.6.8 and 6.1.1.4'
N N 0.0061 0.0033 'International Tables Vol C Tables 4.2.6.8 and 6.1.1.4'
O O 0.0106 0.0060 'International Tables Vol C Tables 4.2.6.8 and 6.1.1.4'
P P 0.1023 0.0942 'International Tables Vol C Tables 4.2.6.8 and 6.1.1.4'
Ni Ni 0.3393 1.1124 'International Tables Vol C Tables 4.2.6.8 and 6.1.1.4'
I I -0.4742 1.8119 'International Tables Vol C Tables 4.2.6.8 and 6.1.1.4'

loop_
_geom_angle_atom_site_label_1
_geom_angle_atom_site_label_2
_geom_angle_atom_site_label_3
_geom_angle
O1 C1 C6 123.8(6)
O1 C1 C2 120.6(6)
C6 C1 C2 115.5(7)
C3 C2 C1 122.3(7)
C3 C2 I1 120.6(5)
C1 C2 I1 117.1(5)
C2 C3 C4 120.6(7)
C5 C4 C3 119.7(7)
C5 C4 I2 120.1(5)
C3 C4 I2 120.2(5)
C4 C5 C6 119.8(7)
C5 C6 C1 122.0(7)
C5 C6 C7 117.0(6)
C1 C6 C7 121.0(7)
N1 C7 C6 127.8(7)
C9 C8 C13 120.6(7)
C9 C8 N1 121.0(6)
C13 C8 N1 118.3(7)
C8 C9 C10 119.9(7)
C8 C9 C14 121.5(6)
C10 C9 C14 118.6(7)
C11 C10 C9 119.3(8)
C12 C11 C10 120.9(7)
C11 C12 C13 121.1(8)
C8 C13 C12 118.0(8)
C8 C13 C20 122.7(6)
C12 C13 C20 119.3(7)
C15 C14 C19 118.9(7)
C15 C14 C9 122.3(7)
C19 C14 C9 118.7(7)
C16 C15 C14 119.4(7)
C15 C16 C17 123.1(8)
C15 C16 N2 118.4(7)
C17 C16 N2 118.5(8)
C18 C17 C16 115.8(8)
C17 C18 C19 123.9(7)
C17 C18 N3 118.7(7)
C19 C18 N3 117.4(7)
C18 C19 C14 118.6(8)
C21 C20 C25 118.6(8)
C21 C20 C13 122.4(7)
C25 C20 C13 119.1(8)
C20 C21 C22 121.2(7)
C21 C22 C23 121.4(7)
C21 C22 N4 120.0(7)
C23 C22 N4 118.5(7)
C24 C23 C22 116.5(8)
C23 C24 C25 122.4(7)
C23 C24 N5 118.1(8)
C25 C24 N5 119.4(8)
C24 C25 C20 119.9(8)
C31 C26 C27 118.8(7)
C31 C26 P1 121.2(6)
C27 C26 P1 120.0(6)
C28 C27 C26 119.4(8)
C29 C28 C27 121.5(9)
C28 C29 C30 119.6(8)
C29 C30 C31 120.0(8)
C26 C31 C30 120.7(8)
C37 C32 C33 117.2(8)
C37 C32 P1 119.7(6)
C33 C32 P1 123.0(6)
C34 C33 C32 121.0(8)
C33 C34 C35 120.9(8)
C36 C35 C34 118.6(8)
C37 C36 C35 120.3(8)
C36 C37 C32 122.0(8)
C43 C38 C39 118.4(8)
C43 C38 P1 121.6(7)
C39 C38 P1 119.6(6)
C40 C39 C38 121.4(9)
C39 C40 C41 118.6(10)
C42 C41 C40 121.1(9)
C38 C43 C42 120.8(10)
C41 C42 C43 119.6(9)
C47 C46 C45 110.3(13)
C48 C47 C46 118.1(15)
C47 C48 C49 119.0(16)
C7 N1 C8 114.3(6)
C7 N1 Ni1 123.5(5)
C8 N1 Ni1 122.1(5)
O2 N2 O3 124.2(8)
O2 N2 C16 117.7(7)
O3 N2 C16 118.0(7)
O5 N3 O4 123.9(7)
O5 N3 C18 118.6(7)
O4 N3 C18 117.5(6)
O6 N4 O7 122.5(7)
O6 N4 C22 119.2(7)
O7 N4 C22 118.3(7)
O8 N5 O9 125.9(7)
O8 N5 C24 116.9(8)
O9 N5 C24 117.2(8)
C1 O1 Ni1 129.4(4)
C32 P1 C38 104.7(4)
C32 P1 C26 106.8(3)
C38 P1 C26 101.4(4)
C32 P1 Ni1 107.6(3)
C38 P1 Ni1 117.6(2)
C26 P1 Ni1 117.6(3)
O1 Ni1 N1 93.7(2)
O1 Ni1 C44 165.0(3)
N1 Ni1 C44 94.2(3)
O1 Ni1 P1 84.61(16)
N1 Ni1 P1 175.04(19)
C44 Ni1 P1 88.5(2)

loop_
_geom_bond_atom_site_label_1
_geom_bond_atom_site_label_2
_geom_bond_distance
C1 O1 1.286(8)
C1 C6 1.425(10)
C1 C2 1.432(10)
C2 C3 1.363(10)
C2 I1 2.103(7)
C3 C4 1.408(10)
C4 C5 1.385(10)
C4 I2 2.094(7)
C5 C6 1.400(10)
C6 C7 1.450(10)
C7 N1 1.312(9)
C8 C9 1.369(11)
C8 C13 1.405(10)
C8 N1 1.446(9)
C9 C10 1.408(10)
C9 C14 1.502(11)
C10 C11 1.384(11)
C11 C12 1.346(12)
C12 C13 1.413(10)
C13 C20 1.481(11)
C14 C15 1.383(11)
C14 C19 1.401(10)
C15 C16 1.377(11)
C16 C17 1.383(11)
C16 N2 1.484(11)
C17 C18 1.365(11)
C18 C19 1.379(11)
C18 N3 1.487(9)
C20 C21 1.369(11)
C20 C25 1.396(11)
C21 C22 1.380(11)
C22 C23 1.402(10)
C22 N4 1.455(10)
C23 C24 1.383(11)
C24 C25 1.383(11)
C24 N5 1.478(10)
C26 C31 1.384(11)
C26 C27 1.397(11)
C26 P1 1.847(8)
C27 C28 1.396(11)
C28 C29 1.367(13)
C29 C30 1.372(13)
C30 C31 1.402(11)
C32 C37 1.388(11)
C32 C33 1.398(11)
C32 P1 1.814(9)
C33 C34 1.367(11)
C34 C35 1.394(11)
C35 C36 1.377(11)
C36 C37 1.374(12)
C38 C43 1.387(12)
C38 C39 1.393(12)
C38 P1 1.818(8)
C39 C40 1.385(12)
C40 C41 1.394(16)
C41 C42 1.368(14)
C43 C42 1.393(12)
C44 Ni1 1.945(7)
C45 C46 1.56(2)
C46 C47 1.537(17)
C47 C48 1.50(2)
C48 C49 1.52(2)
N1 Ni1 1.934(6)
N2 O2 1.208(9)
N2 O3 1.224(9)
N3 O5 1.218(8)
N3 O4 1.234(9)
N4 O6 1.238(8)
N4 O7 1.246(8)
N5 O8 1.219(9)
N5 O9 1.222(9)
O1 Ni1 1.896(5)
P1 Ni1 2.194(2)

loop_
_geom_torsion_atom_site_label_1
_geom_torsion_atom_site_label_2
_geom_torsion_atom_site_label_3
_geom_torsion_atom_site_label_4
_geom_torsion
O1 C1 C2 C3 178.7(7)
C6 C1 C2 C3 -1.6(11)
O1 C1 C2 I1 -2.7(9)
C6 C1 C2 I1 177.0(5)
C1 C2 C3 C4 -0.7(12)
I1 C2 C3 C4 -179.3(5)
C2 C3 C4 C5 1.2(11)
C2 C3 C4 I2 -178.0(6)
C3 C4 C5 C6 0.6(11)
I2 C4 C5 C6 179.8(5)
C4 C5 C6 C1 -3.0(11)
C4 C5 C6 C7 176.7(7)
O1 C1 C6 C5 -176.9(7)
C2 C1 C6 C5 3.4(10)
O1 C1 C6 C7 3.4(11)
C2 C1 C6 C7 -176.3(7)
C5 C6 C7 N1 -175.4(7)
C1 C6 C7 N1 4.3(12)
C13 C8 C9 C10 -1.8(11)
N1 C8 C9 C10 178.0(7)
C13 C8 C9 C14 178.1(7)
N1 C8 C9 C14 -2.1(11)
C8 C9 C10 C11 3.0(12)
C14 C9 C10 C11 -176.9(8)
C9 C10 C11 C12 -2.6(13)
C10 C11 C12 C13 1.0(13)
C9 C8 C13 C12 0.2(11)
N1 C8 C13 C12 -179.6(7)
C9 C8 C13 C20 179.7(7)
N1 C8 C13 C20 -0.1(11)
C11 C12 C13 C8 0.3(12)
C11 C12 C13 C20 -179.2(8)
C8 C9 C14 C15 127.2(9)
C10 C9 C14 C15 -52.9(11)
C8 C9 C14 C19 -51.8(11)
C10 C9 C14 C19 128.1(8)
C19 C14 C15 C16 4.6(12)
C9 C14 C15 C16 -174.4(8)
C14 C15 C16 C17 -3.3(13)
C14 C15 C16 N2 176.0(8)
C15 C16 C17 C18 -0.6(13)
N2 C16 C17 C18 -179.9(8)
C16 C17 C18 C19 3.2(13)
C16 C17 C18 N3 -177.5(8)
C17 C18 C19 C14 -1.9(13)
N3 C18 C19 C14 178.9(7)
C15 C14 C19 C18 -2.1(12)
C9 C14 C19 C18 176.9(8)
C8 C13 C20 C21 -61.6(10)
C12 C13 C20 C21 117.8(8)
C8 C13 C20 C25 118.9(8)
C12 C13 C20 C25 -61.7(9)
C25 C20 C21 C22 1.2(9)
C13 C20 C21 C22 -178.2(6)
C20 C21 C22 C23 -1.9(10)
C20 C21 C22 N4 179.9(6)
C21 C22 C23 C24 0.7(9)
N4 C22 C23 C24 178.9(5)
C22 C23 C24 C25 1.0(9)
C22 C23 C24 N5 -176.7(5)
C23 C24 C25 C20 -1.7(9)
N5 C24 C25 C20 176.1(5)
C21 C20 C25 C24 0.5(9)
C13 C20 C25 C24 180.0(6)
C31 C26 C27 C28 1.2(12)
P1 C26 C27 C28 -177.0(6)
C26 C27 C28 C29 0.4(13)
C27 C28 C29 C30 -2.2(14)
C28 C29 C30 C31 2.4(14)
C27 C26 C31 C30 -1.0(12)
P1 C26 C31 C30 177.2(6)
C29 C30 C31 C26 -0.8(13)
C37 C32 C33 C34 1.8(10)
P1 C32 C33 C34 -176.1(6)
C32 C33 C34 C35 -0.2(11)
C33 C34 C35 C36 -1.8(11)
C34 C35 C36 C37 2.1(11)
C35 C36 C37 C32 -0.6(12)
C33 C32 C37 C36 -1.4(11)
P1 C32 C37 C36 176.6(6)
C43 C38 C39 C40 -0.2(12)
P1 C38 C39 C40 -173.8(7)
C38 C39 C40 C41 1.7(13)
C39 C40 C41 C42 -2.0(14)
C39 C38 C43 C42 -1.0(11)
P1 C38 C43 C42 172.5(6)
C40 C41 C42 C43 0.9(13)
C38 C43 C42 C41 0.6(12)
C45 C46 C47 C48 171.9(12)
C46 C47 C48 C49 -179.0(12)
C6 C7 N1 C8 178.1(7)
C6 C7 N1 Ni1 -4.2(11)
C9 C8 N1 C7 114.6(8)
C13 C8 N1 C7 -65.6(9)
C9 C8 N1 Ni1 -63.1(8)
C13 C8 N1 Ni1 116.7(6)
C15 C16 N2 O2 16.3(13)
C17 C16 N2 O2 -164.3(9)
C15 C16 N2 O3 -160.9(8)
C17 C16 N2 O3 18.5(12)
C17 C18 N3 O5 -7.0(12)
C19 C18 N3 O5 172.2(8)
C17 C18 N3 O4 171.8(8)
C19 C18 N3 O4 -8.9(12)
C21 C22 N4 O6 -9.7(9)
C23 C22 N4 O6 172.1(6)
C21 C22 N4 O7 172.1(6)
C23 C22 N4 O7 -6.1(9)
C23 C24 N5 O8 178.1(6)
C25 C24 N5 O8 0.3(9)
C23 C24 N5 O9 -1.5(9)
C25 C24 N5 O9 -179.3(6)
C6 C1 O1 Ni1 -10.6(11)
C2 C1 O1 Ni1 169.1(5)
C37 C32 P1 C38 -114.0(6)
C33 C32 P1 C38 63.9(6)
C37 C32 P1 C26 139.0(6)
C33 C32 P1 C26 -43.1(7)
C37 C32 P1 Ni1 12.0(6)
C33 C32 P1 Ni1 -170.2(5)
C43 C38 P1 C32 25.7(7)
C39 C38 P1 C32 -160.9(6)
C43 C38 P1 C26 136.7(6)
C39 C38 P1 C26 -49.9(7)
C43 C38 P1 Ni1 -93.7(6)
C39 C38 P1 Ni1 79.8(6)
C31 C26 P1 C32 -107.9(7)
C27 C26 P1 C32 70.3(7)
C31 C26 P1 C38 142.7(7)
C27 C26 P1 C38 -39.1(7)
C31 C26 P1 Ni1 13.0(8)
C27 C26 P1 Ni1 -168.9(6)
C1 O1 Ni1 N1 8.6(6)
C1 O1 Ni1 C44 -113.1(12)
C1 O1 Ni1 P1 -176.0(6)
C7 N1 Ni1 O1 -1.2(6)
C8 N1 Ni1 O1 176.2(5)
C7 N1 Ni1 C44 166.0(6)
C8 N1 Ni1 C44 -16.5(6)
C7 N1 Ni1 P1 -71(2)
C8 N1 Ni1 P1 106(2)
C32 P1 Ni1 O1 67.2(3)
C38 P1 Ni1 O1 -175.0(4)
C26 P1 Ni1 O1 -53.3(3)
C32 P1 Ni1 N1 138(2)
C38 P1 Ni1 N1 -104(2)
C26 P1 Ni1 N1 17(2)
C32 P1 Ni1 C44 -99.5(3)
C38 P1 Ni1 C44 18.3(4)
C26 P1 Ni1 C44 140.0(4)
